data_7208574
loop_
_publ_author_name
'Chen, Jia-Mei'
'Wang, Zi-Zhou'
'Wu, Chuan-Bin'
'Li, Song'
'Lu, Tong-Bu'

_publ_section_title
;
 Crystal engineering approach to improve the solubility of mebendazole
;
_journal_issue 19
_journal_name_full CrystEngComm
_journal_page_first 6221
_journal_paper_doi 10.1039/c2ce25724f
_journal_volume 14
_journal_year 2012
_chemical_formula_sum 'C21 H21 N3 O7'
_chemical_formula_weight 427.41
_chemical_name_systematic
;
?
;
_space_group_IT_number 2
_symmetry_cell_setting triclinic
_symmetry_space_group_name_Hall '-P 1'
_symmetry_space_group_name_H-M 'P -1'
_atom_sites_solution_hydrogens geom
_atom_sites_solution_primary direct
_atom_sites_solution_secondary difmap
_audit_creation_method SHELXL-97
_cell_angle_alpha 85.260(5)
_cell_angle_beta 87.897(5)
_cell_angle_gamma 81.635(5)
_cell_formula_units_Z 2
_cell_length_a 6.2151(3)
_cell_length_b 10.7634(8)
_cell_length_c 15.0123(9)
_cell_measurement_reflns_used 2892
_cell_measurement_temperature 150(2)
_cell_measurement_theta_max 66.6602
_cell_measurement_theta_min 2.9522
_cell_volume 989.86(11)
_computing_cell_refinement
;
CrysAlisPro, Agilent Technologies,
Version 1.171.35.11 (release 16-05-2011 CrysAlis171 .NET)
(compiled May 16 2011,17:55:39)
;
_computing_data_collection
;
CrysAlisPro, Agilent Technologies,
Version 1.171.35.11 (release 16-05-2011 CrysAlis171 .NET)
(compiled May 16 2011,17:55:39)
;
_computing_data_reduction
;
CrysAlisPro, Agilent Technologies,
Version 1.171.35.11 (release 16-05-2011 CrysAlis171 .NET)
(compiled May 16 2011,17:55:39)
;
_computing_molecular_graphics 'Diamond 3.1a'
_computing_publication_material 'SHELXL-97 (Sheldrick, 1997)'
_computing_structure_refinement 'SHELXL-97 (Sheldrick, 1997)'
_computing_structure_solution 'SHELXS-97 (Sheldrick, 1990)'
_diffrn_ambient_temperature 150(2)
_diffrn_detector_area_resol_mean 10.5058
_diffrn_measured_fraction_theta_full 0.991
_diffrn_measured_fraction_theta_max 0.991
_diffrn_measurement_device_type 'Xcalibur, Atlas, Gemini ultra'
_diffrn_measurement_method '\w scans'
_diffrn_radiation_monochromator mirror
_diffrn_radiation_source 'Enhance Ultra (Cu) X-ray Source'
_diffrn_radiation_type CuK\a
_diffrn_radiation_wavelength 1.54184
_diffrn_reflns_av_R_equivalents 0.0297
_diffrn_reflns_av_sigmaI/netI 0.0373
_diffrn_reflns_limit_h_max 5
_diffrn_reflns_limit_h_min -7
_diffrn_reflns_limit_k_max 11
_diffrn_reflns_limit_k_min -12
_diffrn_reflns_limit_l_max 16
_diffrn_reflns_limit_l_min -17
_diffrn_reflns_number 6939
_diffrn_reflns_theta_full 65.09
_diffrn_reflns_theta_max 65.09
_diffrn_reflns_theta_min 2.95
_exptl_absorpt_coefficient_mu 0.919
_exptl_absorpt_correction_T_max 0.9555
_exptl_absorpt_correction_T_min 0.9137
_exptl_absorpt_correction_type multi-scan
_exptl_absorpt_process_details
;
CrysAlisPro, Agilent Technologies,
Version 1.171.35.11 (release 16-05-2011 CrysAlis171 .NET)
(compiled May 16 2011,17:55:39)
Empirical absorption correction using spherical harmonics,
implemented in SCALE3 ABSPACK scaling algorithm.
;
_exptl_crystal_colour White
_exptl_crystal_density_diffrn 1.434
_exptl_crystal_density_method 'not measured'
_exptl_crystal_description Needle
_exptl_crystal_F_000 448
_exptl_crystal_size_max 0.10
_exptl_crystal_size_mid 0.05
_exptl_crystal_size_min 0.05
_refine_diff_density_max 0.220
_refine_diff_density_min -0.176
_refine_diff_density_rms 0.041
_refine_ls_extinction_method none
_refine_ls_goodness_of_fit_ref 1.029
_refine_ls_hydrogen_treatment mixed
_refine_ls_matrix_type full
_refine_ls_number_parameters 297
_refine_ls_number_reflns 3361
_refine_ls_number_restraints 0
_refine_ls_restrained_S_all 1.029
_refine_ls_R_factor_all 0.0507
_refine_ls_R_factor_gt 0.0398
_refine_ls_shift/su_max 0.000
_refine_ls_shift/su_mean 0.000
_refine_ls_structure_factor_coef Fsqd
_refine_ls_weighting_details 'calc w=1/[\s^2^(Fo^2^)+(0.0571P)^2^+0.0885P] where P=(Fo^2^+2Fc^2^)/3'
_refine_ls_weighting_scheme calc
_refine_ls_wR_factor_gt 0.0985
_refine_ls_wR_factor_ref 0.1077
_reflns_number_gt 2756
_reflns_number_total 3361
_reflns_threshold_expression >2sigma(I)
_cod_data_source_file c2ce25724f.txt
_cod_data_source_block 0711_cjm_110701_4a_2
_cod_depositor_comments
;
The following automatic conversions were performed:

'_symmetry_cell_setting' value 'Triclinic' changed to 'triclinic'
according to /home/saulius/struct/CIF-dictionaries/cif_core.dic
dictionary named 'cif_core.dic' version 2.4.1 from 2010-06-29.

Automatic conversion script
Id: cif_fix_values 1891 2012-01-12 08:04:46Z andrius 
;
_cod_original_sg_symbol_H-M P-1
_cod_database_code 7208574

loop_
_symmetry_equiv_pos_as_xyz
'x, y, z'
'-x, -y, -z'

loop_
_atom_site_label
_atom_site_type_symbol
_atom_site_fract_x
_atom_site_fract_y
_atom_site_fract_z
_atom_site_U_iso_or_equiv
_atom_site_adp_type
_atom_site_occupancy
_atom_site_symmetry_multiplicity
_atom_site_calc_flag
_atom_site_refinement_flags
O3 O -0.6187(2) 0.83785(13) 0.09858(9) 0.0442(3) Uani 1 1 d .
N2 N -0.0792(2) 0.60873(14) 0.26285(9) 0.0330(3) Uani 1 1 d .
O2 O -0.3284(2) 0.75627(15) 0.01593(9) 0.0501(4) Uani 1 1 d .
N1 N -0.0006(2) 0.62141(14) 0.11580(11) 0.0333(3) Uani 1 1 d .
N3 N -0.3428(2) 0.72613(14) 0.16869(10) 0.0342(3) Uani 1 1 d .
O1 O 0.80082(19) 0.39228(13) 0.07449(8) 0.0411(3) Uani 1 1 d .
C12 C 0.1756(3) 0.54607(16) 0.15612(11) 0.0313(4) Uani 1 1 d .
C11 C 0.1249(3) 0.54025(16) 0.24776(11) 0.0311(4) Uani 1 1 d .
C14 C -0.1447(3) 0.65344(15) 0.18124(11) 0.0304(4) Uani 1 1 d .
C2 C 1.0379(3) 0.18457(18) 0.17537(12) 0.0350(4) Uani 1 1 d .
H2 H 1.1296 0.2414 0.1487 0.042 Uiso 1 1 calc R
C8 C 0.5113(3) 0.41425(16) 0.18075(12) 0.0323(4) Uani 1 1 d .
C6 C 0.6832(3) 0.13879(17) 0.22524(11) 0.0329(4) Uani 1 1 d .
H6 H 0.5321 0.1656 0.2343 0.039 Uiso 1 1 calc R
C1 C 0.8152(3) 0.22320(16) 0.18551(11) 0.0307(4) Uani 1 1 d .
C7 C 0.7168(3) 0.34816(17) 0.14300(11) 0.0328(4) Uani 1 1 d .
C3 C 1.1249(3) 0.06261(18) 0.20450(13) 0.0399(4) Uani 1 1 d .
H3A H 1.2773 0.0368 0.1991 0.048 Uiso 1 1 calc R
C4 C 0.9923(3) -0.02172(18) 0.24127(12) 0.0407(4) Uani 1 1 d .
H4 H 1.0532 -0.1057 0.2595 0.049 Uiso 1 1 calc R
C5 C 0.7711(3) 0.01596(18) 0.25157(12) 0.0375(4) Uani 1 1 d .
H5 H 0.6797 -0.0421 0.2766 0.045 Uiso 1 1 calc R
C15 C -0.4216(3) 0.77212(17) 0.08656(12) 0.0350(4) Uani 1 1 d .
C13 C 0.3656(3) 0.48506(16) 0.12074(12) 0.0334(4) Uani 1 1 d .
H13 H 0.3966 0.4908 0.0582 0.040 Uiso 1 1 calc R
C10 C 0.2728(3) 0.47111(17) 0.30778(12) 0.0348(4) Uani 1 1 d .
H10 H 0.2433 0.4673 0.3704 0.042 Uiso 1 1 calc R
C9 C 0.4625(3) 0.40887(17) 0.27301(12) 0.0339(4) Uani 1 1 d .
H9 H 0.5638 0.3606 0.3127 0.041 Uiso 1 1 calc R
C16 C -0.7285(4) 0.8929(2) 0.01851(14) 0.0531(5) Uani 1 1 d .
H16A H -0.6206 0.9061 -0.0293 0.080 Uiso 1 1 calc R
H16B H -0.8141 0.9740 0.0305 0.080 Uiso 1 1 calc R
H16C H -0.8253 0.8362 0.0000 0.080 Uiso 1 1 calc R
H1 H -0.027(3) 0.634(2) 0.0608(16) 0.041(6) Uiso 1 1 d .
H3 H -0.423(3) 0.743(2) 0.2171(16) 0.042(6) Uiso 1 1 d .
O7 O -1.2731(2) 0.94130(14) 0.45515(9) 0.0486(4) Uani 1 1 d .
O6 O -1.3649(2) 0.90231(15) 0.59789(9) 0.0470(4) Uani 1 1 d .
O4 O -0.3276(2) 0.62175(13) 0.41328(9) 0.0402(3) Uani 1 1 d .
O5 O -0.5597(2) 0.75965(13) 0.33162(8) 0.0425(3) Uani 1 1 d .
C17 C -0.5120(3) 0.69810(17) 0.40169(12) 0.0343(4) Uani 1 1 d .
C18 C -0.6600(3) 0.70363(18) 0.48334(12) 0.0373(4) Uani 1 1 d .
H18A H -0.5885 0.7388 0.5314 0.045 Uiso 1 1 calc R
H18B H -0.6843 0.6171 0.5047 0.045 Uiso 1 1 calc R
C20 C -1.0201(3) 0.80498(19) 0.54822(12) 0.0398(4) Uani 1 1 d .
H20A H -1.0525 0.7227 0.5757 0.048 Uiso 1 1 calc R
H20B H -0.9393 0.8430 0.5920 0.048 Uiso 1 1 calc R
C19 C -0.8782(3) 0.78384(18) 0.46471(12) 0.0366(4) Uani 1 1 d .
H19A H -0.9572 0.7424 0.4222 0.044 Uiso 1 1 calc R
H19B H -0.8525 0.8666 0.4357 0.044 Uiso 1 1 calc R
C21 C -1.2298(3) 0.88921(18) 0.52848(12) 0.0363(4) Uani 1 1 d .
H4A H -0.237(4) 0.612(2) 0.3583(19) 0.065(7) Uiso 1 1 d .
H6A H -1.487(5) 0.957(3) 0.579(2) 0.081(9) Uiso 1 1 d .

loop_
_atom_site_aniso_label
_atom_site_aniso_U_11
_atom_site_aniso_U_22
_atom_site_aniso_U_33
_atom_site_aniso_U_23
_atom_site_aniso_U_13
_atom_site_aniso_U_12
O3 0.0408(7) 0.0510(8) 0.0342(7) -0.0019(6) -0.0083(5) 0.0162(6)
N2 0.0320(7) 0.0356(8) 0.0287(7) 0.0017(6) -0.0017(6) 0.0023(6)
O2 0.0492(8) 0.0615(9) 0.0314(7) 0.0034(6) -0.0001(6) 0.0151(6)
N1 0.0332(7) 0.0362(8) 0.0270(8) 0.0048(6) -0.0019(6) 0.0035(6)
N3 0.0321(7) 0.0376(8) 0.0292(8) 0.0005(6) -0.0007(6) 0.0053(6)
O1 0.0365(6) 0.0454(8) 0.0365(7) 0.0119(6) 0.0033(5) 0.0002(5)
C12 0.0305(8) 0.0287(9) 0.0323(9) 0.0043(7) -0.0020(6) 0.0001(7)
C11 0.0306(8) 0.0303(9) 0.0315(9) 0.0006(7) -0.0008(7) -0.0025(7)
C14 0.0308(8) 0.0273(9) 0.0318(9) 0.0011(7) -0.0021(7) -0.0012(7)
C2 0.0312(8) 0.0399(10) 0.0330(9) 0.0004(7) -0.0021(7) -0.0030(7)
C8 0.0311(8) 0.0308(9) 0.0337(9) 0.0031(7) -0.0027(7) -0.0031(7)
C6 0.0317(8) 0.0363(9) 0.0285(9) 0.0020(7) -0.0005(6) -0.0004(7)
C1 0.0315(8) 0.0333(9) 0.0255(8) 0.0012(7) -0.0034(6) 0.0006(7)
C7 0.0324(8) 0.0350(9) 0.0302(9) 0.0031(7) -0.0038(7) -0.0043(7)
C3 0.0347(9) 0.0424(11) 0.0400(10) -0.0031(8) -0.0076(7) 0.0048(8)
C4 0.0513(11) 0.0345(10) 0.0326(9) 0.0010(7) -0.0068(8) 0.0063(8)
C5 0.0456(10) 0.0361(10) 0.0295(9) 0.0036(7) 0.0009(7) -0.0049(8)
C15 0.0352(9) 0.0339(9) 0.0329(9) -0.0001(7) -0.0018(7) 0.0041(7)
C13 0.0338(9) 0.0334(9) 0.0309(9) 0.0059(7) -0.0011(7) -0.0026(7)
C10 0.0395(9) 0.0367(10) 0.0262(8) 0.0013(7) -0.0029(7) -0.0001(7)
C9 0.0340(9) 0.0340(9) 0.0317(9) 0.0036(7) -0.0061(7) -0.0002(7)
C16 0.0520(11) 0.0598(13) 0.0414(11) -0.0030(10) -0.0181(9) 0.0165(10)
O7 0.0441(7) 0.0622(9) 0.0325(7) 0.0063(6) 0.0049(5) 0.0082(6)
O6 0.0406(7) 0.0615(9) 0.0332(7) 0.0048(6) 0.0082(6) 0.0050(6)
O4 0.0344(6) 0.0473(8) 0.0345(7) 0.0048(6) -0.0010(5) 0.0039(5)
O5 0.0404(7) 0.0476(8) 0.0333(7) 0.0063(6) 0.0035(5) 0.0081(6)
C17 0.0337(9) 0.0344(9) 0.0335(9) 0.0015(7) -0.0026(7) -0.0029(7)
C18 0.0379(9) 0.0405(10) 0.0317(9) 0.0039(7) -0.0006(7) -0.0039(8)
C20 0.0381(9) 0.0460(11) 0.0330(10) 0.0055(8) 0.0024(7) -0.0045(8)
C19 0.0354(9) 0.0399(10) 0.0332(9) -0.0002(7) 0.0011(7) -0.0026(7)
C21 0.0375(9) 0.0397(10) 0.0312(9) -0.0009(8) 0.0033(7) -0.0066(7)

loop_
_atom_type_symbol
_atom_type_description
_atom_type_scat_dispersion_real
_atom_type_scat_dispersion_imag
_atom_type_scat_source
C C 0.0181 0.0091 'International Tables Vol C Tables 4.2.6.8 and 6.1.1.4'
H H 0.0000 0.0000 'International Tables Vol C Tables 4.2.6.8 and 6.1.1.4'
N N 0.0311 0.0180 'International Tables Vol C Tables 4.2.6.8 and 6.1.1.4'
O O 0.0492 0.0322 'International Tables Vol C Tables 4.2.6.8 and 6.1.1.4'

loop_
_geom_angle_atom_site_label_1
_geom_angle_atom_site_label_2
_geom_angle_atom_site_label_3
_geom_angle
C15 O3 C16 116.15(15)
C14 N2 C11 104.00(14)
C14 N1 C12 106.71(15)
C14 N1 H1 124.1(15)
C12 N1 H1 128.2(15)
C14 N3 C15 124.02(16)
C14 N3 H3 116.7(14)
C15 N3 H3 119.2(14)
C13 C12 N1 131.52(16)
C13 C12 C11 123.02(15)
N1 C12 C11 105.46(14)
N2 C11 C12 109.79(14)
N2 C11 C10 130.57(16)
C12 C11 C10 119.64(16)
N2 C14 N1 114.02(15)
N2 C14 N3 121.24(15)
N1 C14 N3 124.73(16)
C3 C2 C1 119.51(16)
C3 C2 H2 120.2
C1 C2 H2 120.2
C13 C8 C9 120.15(16)
C13 C8 C7 117.46(15)
C9 C8 C7 122.38(15)
C5 C6 C1 120.43(16)
C5 C6 H6 119.8
C1 C6 H6 119.8
C2 C1 C6 119.49(15)
C2 C1 C7 119.48(15)
C6 C1 C7 120.53(15)
O1 C7 C8 120.48(15)
O1 C7 C1 119.57(16)
C8 C7 C1 119.84(14)
C4 C3 C2 120.71(17)
C4 C3 H3A 119.6
C2 C3 H3A 119.6
C3 C4 C5 120.09(17)
C3 C4 H4 120.0
C5 C4 H4 120.0
C4 C5 C6 119.71(17)
C4 C5 H5 120.1
C6 C5 H5 120.1
O2 C15 O3 126.00(16)
O2 C15 N3 125.64(16)
O3 C15 N3 108.35(15)
C12 C13 C8 117.19(16)
C12 C13 H13 121.4
C8 C13 H13 121.4
C9 C10 C11 117.78(16)
C9 C10 H10 121.1
C11 C10 H10 121.1
C10 C9 C8 122.22(16)
C10 C9 H9 118.9
C8 C9 H9 118.9
O3 C16 H16A 109.5
O3 C16 H16B 109.5
H16A C16 H16B 109.5
O3 C16 H16C 109.5
H16A C16 H16C 109.5
H16B C16 H16C 109.5
C21 O6 H6A 107.5(18)
C17 O4 H4A 113.8(15)
O5 C17 O4 123.53(16)
O5 C17 C18 122.47(15)
O4 C17 C18 114.00(15)
C17 C18 C19 112.17(15)
C17 C18 H18A 109.2
C19 C18 H18A 109.2
C17 C18 H18B 109.2
C19 C18 H18B 109.2
H18A C18 H18B 107.9
C21 C20 C19 112.25(15)
C21 C20 H20A 109.2
C19 C20 H20A 109.2
C21 C20 H20B 109.2
C19 C20 H20B 109.2
H20A C20 H20B 107.9
C18 C19 C20 113.40(15)
C18 C19 H19A 108.9
C20 C19 H19A 108.9
C18 C19 H19B 108.9
C20 C19 H19B 108.9
H19A C19 H19B 107.7
O7 C21 O6 122.41(17)
O7 C21 C20 123.41(16)
O6 C21 C20 114.18(16)

loop_
_geom_bond_atom_site_label_1
_geom_bond_atom_site_label_2
_geom_bond_distance
O3 C15 1.336(2)
O3 C16 1.445(2)
N2 C14 1.334(2)
N2 C11 1.392(2)
O2 C15 1.202(2)
N1 C14 1.337(2)
N1 C12 1.390(2)
N1 H1 0.84(2)
N3 C14 1.369(2)
N3 C15 1.370(2)
N3 H3 0.88(2)
O1 C7 1.228(2)
C12 C13 1.376(2)
C12 C11 1.399(2)
C11 C10 1.401(2)
C2 C3 1.387(3)
C2 C1 1.393(2)
C2 H2 0.9500
C8 C13 1.399(2)
C8 C9 1.405(3)
C8 C7 1.486(2)
C6 C5 1.386(3)
C6 C1 1.395(2)
C6 H6 0.9500
C1 C7 1.496(2)
C3 C4 1.382(3)
C3 H3A 0.9500
C4 C5 1.382(3)
C4 H4 0.9500
C5 H5 0.9500
C13 H13 0.9500
C10 C9 1.376(3)
C10 H10 0.9500
C9 H9 0.9500
C16 H16A 0.9800
C16 H16B 0.9800
C16 H16C 0.9800
O7 C21 1.214(2)
O6 C21 1.318(2)
O6 H6A 0.92(3)
O4 C17 1.317(2)
O4 H4A 0.99(3)
O5 C17 1.218(2)
C17 C18 1.505(3)
C18 C19 1.519(3)
C18 H18A 0.9900
C18 H18B 0.9900
C20 C21 1.499(3)
C20 C19 1.520(3)
C20 H20A 0.9900
C20 H20B 0.9900
C19 H19A 0.9900
C19 H19B 0.9900

loop_
_geom_hbond_atom_site_label_D
_geom_hbond_atom_site_label_H
_geom_hbond_atom_site_label_A
_geom_hbond_distance_DH
_geom_hbond_distance_HA
_geom_hbond_distance_DA
_geom_hbond_angle_DHA
_geom_hbond_site_symmetry_A
N1 H1 O2 0.84(2) 2.22(2) 2.7403(19) 120.1(18) .
N1 H1 O1 0.84(2) 2.44(2) 3.079(2) 133.0(18) 2_665
N3 H3 O5 0.88(2) 1.90(2) 2.774(2) 170(2) .
O4 H4A N2 0.99(3) 1.71(3) 2.6902(19) 175(2) .
O6 H6A O7 0.92(3) 1.79(3) 2.7091(19) 178(3) 2_276
